data_4117005
loop_
_publ_author_name
'Michael P. Groziak'
'Liya Chen'
'Lin Yi'
'Paul D. Robinson'

_publ_contact_author
;
     Paul D. Robinson
     Department of Geology
     Southern Illinois University
     Carbondale, Illinois  62901  USA
;
_publ_contact_author_email robinson@geo.siu.edu
_publ_contact_author_fax '618 453 7393'
_publ_contact_author_phone '618 453 7373'
_publ_section_title
;
 Planar Boron Heterocycles with Nucleic Acid-Like Hydrogen-Bonding Motifs
;
_journal_name_full 'Journal of the American Chemical Society'
_journal_page_first 7817
_journal_page_last 7826
_journal_paper_doi 10.1021/ja963784i
_journal_volume 119
_journal_year 1997
_chemical_formula_sum 'C7 H6 B N O2'
_chemical_formula_weight 146.94
_chemical_name_systematic
; 
1-hydroxy-1H-2,3,1-benzoxazaborine
;
_space_group_IT_number 43
_symmetry_cell_setting orthorhombic
_symmetry_space_group_name_Hall 'F 2 -2d'
_symmetry_space_group_name_H-M 'F d d 2'
_cell_angle_alpha 90.0
_cell_angle_beta 90.0
_cell_angle_gamma 90.0
_cell_formula_units_Z 16
_cell_length_a 11.2028(15)
_cell_length_b 30.390(8)
_cell_length_c 8.1221(17)
_cell_measurement_reflns_used 25
_cell_measurement_temperature 296
_cell_measurement_theta_max 14.8
_cell_measurement_theta_min 12.1
_cell_volume 2765.2(10)
_computing_cell_refinement 'MSC/AFC Diffractometer Control Software'
_computing_data_collection
;
MSC/AFC Diffractometer Control Software (Molecular Structure Corporation,1988)
;
_computing_data_reduction
;
PROCESS TEXSAN (Molecular Structure Corporation, 1985)
;
_computing_molecular_graphics 'ORTEP TEXSAN'
_computing_publication_material 'FINISH TEXSAN'
_computing_structure_refinement 'LS TEXSAN'
_computing_structure_solution 'SHELXS TEXSAN'
_diffrn_ambient_temperature 296
_diffrn_measurement_device 'Rigaku AFC5S diffractometer'
_diffrn_measurement_method '\w (rate 6\% min^-1^ in \w)'
_diffrn_radiation_monochromator graphite
_diffrn_radiation_source x-ray_tube
_diffrn_radiation_type 'Mo K\a'
_diffrn_radiation_wavelength 0.71069
_diffrn_reflns_av_R_equivalents 'no equivalents measured'
_diffrn_reflns_limit_h_max 13
_diffrn_reflns_limit_h_min 0
_diffrn_reflns_limit_k_max 36
_diffrn_reflns_limit_k_min 0
_diffrn_reflns_limit_l_max 9
_diffrn_reflns_limit_l_min 0
_diffrn_reflns_number 706
_diffrn_reflns_theta_max 25
_diffrn_reflns_theta_min 1.75
_diffrn_standards_decay_% -2.0
_diffrn_standards_interval_count 100
_diffrn_standards_number 3
_exptl_absorpt_coefficient_mu 0.10
_exptl_absorpt_correction_type none
_exptl_crystal_colour colorless
_exptl_crystal_density_diffrn 1.4119(5)
_exptl_crystal_description prism
_exptl_crystal_F_000 1216.0
_exptl_crystal_size_max 0.38
_exptl_crystal_size_mid 0.33
_exptl_crystal_size_min 0.27
_refine_diff_density_max 0.13
_refine_diff_density_min -0.19
_refine_ls_extinction_coef 0.0
_refine_ls_extinction_method none
_refine_ls_goodness_of_fit_obs 2.40
_refine_ls_hydrogen_treatment 'not refined (except H1 coordinates)'
_refine_ls_matrix_type full
_refine_ls_number_parameters 103
_refine_ls_number_reflns 548
_refine_ls_R_factor_obs 0.040
_refine_ls_shift/esd_max 0.00008
_refine_ls_structure_factor_coef F
_refine_ls_weighting_details 'w = 4F~o~^2^/\s^2^(F~o~^2^)'
_refine_ls_weighting_scheme calc
_refine_ls_wR_factor_obs 0.031
_reflns_number_observed 548
_reflns_number_total 706
_reflns_observed_criterion '[I > 1.5\s(I)]'
_cod_data_source_file ja963784i_2.cif
_cod_data_source_block C7H6BNO2
_cod_depositor_comments
;
The following automatic conversions were performed:

'_refine_ls_weighting_scheme' value 'w = 4F~o~^2^/\s^2^(F~o~^2^)' was
changed to 'calc'. New tag '_refine_ls_weighting_details' was
created. The value of the new tag was set to 'w =
4F~o~^2^/\s^2^(F~o~^2^)'.

Automatic conversion script
Id: cif_fix_values 3143 2015-03-26 13:38:13Z robertas 
;
_cod_database_code 4117005

loop_
_symmetry_equiv_pos_as_xyz
X,Y,Z
-X,-Y,Z
1/4+X,1/4-Y,1/4+Z
3/4-X,3/4+Y,1/4+Z
X,1/2+Y,1/2+Z
-X,1/2-Y,1/2+Z
1/4+X,3/4-Y,3/4+Z
3/4-X,1/4+Y,3/4+Z
1/2+X,Y,1/2+Z
1/2-X,-Y,1/2+Z
3/4+X,1/4-Y,3/4+Z
1/4-X,3/4+Y,3/4+Z
1/2+X,1/2+Y,Z
1/2-X,1/2-Y,Z
3/4+X,3/4-Y,1/4+Z
1/4-X,1/4+Y,1/4+Z

loop_
_atom_site_aniso_label
_atom_site_aniso_U_11
_atom_site_aniso_U_22
_atom_site_aniso_U_33
_atom_site_aniso_U_12
_atom_site_aniso_U_13
_atom_site_aniso_U_23
O1 0.063(2) 0.0322(17) 0.048(2) -0.0069(18) 0.0171(18) -0.0081(16)
O2 0.0504(19) 0.0259(13) 0.0399(18) -0.0025(15) 0.0043(17) 0.0009(16)
N3 0.048(3) 0.0361(19) 0.043(2) -0.0073(19) 0.005(2) 0.0061(18)
C4 0.039(3) 0.047(3) 0.031(3) -0.003(2) 0.003(2) -0.002(2)
C4A 0.032(3) 0.029(2) 0.038(3) -0.002(2) -0.007(3) -0.001(2)
C5 0.039(3) 0.045(2) 0.044(3) 0.005(2) -0.001(3) -0.009(2)
C6 0.049(3) 0.026(2) 0.073(4) 0.004(3) -0.016(3) -0.009(2)
C7 0.052(3) 0.029(2) 0.054(3) -0.006(2) -0.010(3) 0.005(2)
C8 0.043(3) 0.034(2) 0.042(3) -0.006(2) -0.003(3) 0.004(2)
C8A 0.030(2) 0.027(2) 0.029(2) -0.0019(17) -0.007(2) 0.0003(18)
B1 0.035(3) 0.034(3) 0.036(3) -0.002(3) -0.007(3) -0.002(2)

loop_
_atom_site_label
_atom_site_fract_x
_atom_site_fract_y
_atom_site_fract_z
_atom_site_U_iso_or_equiv
_atom_site_thermal_displace_type
_atom_site_calc_flag
_atom_site_calc_attached_atom
O1 -0.1120(3) 0.19997(9) 1.26450 0.0477(11) Uani ? ?
O2 0.0076(3) 0.22502(7) 1.0465(5) 0.0387(10) Uani ? ?
N3 0.0858(3) 0.21797(11) 0.9116(6) 0.0424(14) Uani ? ?
C4 0.1093(4) 0.17796(13) 0.8731(6) 0.0390(17) Uani ? ?
C4A 0.0629(3) 0.13818(12) 0.9488(7) 0.0330(16) Uani ? ?
C5 0.0974(4) 0.09634(14) 0.8922(7) 0.0427(16) Uani ? ?
C6 0.0516(4) 0.05973(13) 0.9682(8) 0.0493(18) Uani ? ?
C7 -0.0287(4) 0.06373(14) 1.0983(8) 0.0450(16) Uani ? ?
C8 -0.0620(4) 0.10494(12) 1.1530(7) 0.0397(16) Uani ? ?
C8A -0.0162(4) 0.14293(12) 1.0801(7) 0.0287(12) Uani ? ?
B1 -0.0424(4) 0.19034(15) 1.1337(8) 0.0350(17) Uani ? ?
H1 -0.114(4) 0.2268(12) 1.297(7) 0.086(18) Uiso ? ?
H4 0.16362 0.17386 0.78456 0.0467 Uiso calc C4
H5 0.15158 0.09347 0.80283 0.0509 Uiso calc C5
H6 0.07481 0.03131 0.93154 0.0593 Uiso calc C6
H7 -0.06045 0.03815 1.14928 0.0540 Uiso calc C7
H8 -0.11686 0.10748 1.24159 0.0473 Uiso calc C8

loop_
_atom_type_symbol
_atom_type_scat_dispersion_real
_atom_type_scat_dispersion_imag
_atom_type_scat_source
C .002 .002 International_Tables_Vol_IV_Table_2.3.1
H 0 0 International_Tables_Vol_IV_Table_2.3.1
O .008 .006 International_Tables_Vol_IV_Table_2.3.1
N .004 .003 International_Tables_Vol_IV_Table_2.3.1
B 0.000 0.001 International_Tables_Vol_IV_Table_2.3.1

loop_
_geom_angle_atom_site_label_1
_geom_angle_atom_site_label_2
_geom_angle_atom_site_label_3
_geom_angle
_geom_angle_site_symmetry_1
_geom_angle_site_symmetry_2
_geom_angle_site_symmetry_3
_geom_angle_publ_flag
N3 - O2 - B1 121.9(3) . .
. ? O2 - N3 - C4 117.3(4)
. . . ? N3 - C4 -
C4A 127.8(4) . . . ? C4 -
C4A - C5 121.1(4) . . . ?
C4 - C4A - C8A 117.7(4) . .
. ? C5 - C4A - C8A 121.2(4)
. . . ? C4A - C5 -
C6 118.9(5) . . . ? C5 -
C6 - C7 120.8(4) . . . ?
C6 - C7 - C8 119.9(4) . .
. ? C7 - C8 - C8A 121.0(5)
. . . ? C4A - C8A -
C8 118.2(4) . . . ? C4A -
C8A - B1 115.9(4) . . . ?
C8 - C8A - B1 125.9(5) . .
. ? O1 - B1 - O2 118.0(4)
. . . ? O1 - B1 -
C8A 122.5(4) . . . ? O2 -
B1 - C8A 119.4(5) . . . ?

loop_
_geom_bond_atom_site_label_1
_geom_bond_atom_site_label_2
_geom_bond_distance
O1 B1 1.350(6)
O2 N3 1.419(6)
O2 B1 1.388(6)
N3 C4 1.283(5)
C4 C4A 1.452(6)
C4A C5 1.406(6)
C4A C8A 1.394(7)
C5 C6 1.372(7)
C6 C7 1.393(8)
C7 C8 1.380(6)
C8 C8A 1.395(6)
C8A B1 1.533(6)

loop_
_geom_hbond_atom_site_label_D
_geom_hbond_atom_site_label_H
_geom_hbond_atom_site_label_A
_geom_hbond_distance_DH
_geom_hbond_distance_HA
_geom_hbond_distance_DA
_geom_hbond_angle_DHA
_geom_hbond_site_symmetry_A
O1 H1 N3 0.86(4) 1.95(4) 2.781(4) 165(5) 6_555

loop_
_geom_torsion_atom_site_label_1
_geom_torsion_atom_site_label_2
_geom_torsion_atom_site_label_3
_geom_torsion_atom_site_label_4
_geom_torsion
B1 O2 N3 C4 -0.3(6)
N3 O2 B1 O1 177.4(4)
N3 O2 B1 C8A -2.1(7)
O2 N3 C4 C4A 1.7(7)
N3 C4 C4A C5 180.0(15)
N3 C4 C4A C8A -0.5(7)
C4 C4A C5 C6 179.7(5)
C8A C4A C5 C6 0.2(7)
C4 C4A C8A C8 179.5(4)
C4 C4A C8A B1 -1.9(6)
C5 C4A C8A C8 -0.9(7)
C5 C4A C8A B1 177.7(4)
C4A C5 C6 C7 0.6(8)
C5 C6 C7 C8 -0.6(8)
C6 C7 C8 C8A -0.1(10)
C7 C8 C8A C4A 0.9(8)
C7 C8 C8A B1 -177.5(5)
C4A C8A B1 O1 -176.3(4)
C4A C8A B1 O2 3.1(7)
C8 C8A B1 O1 2.1(8)
C8 C8A B1 O2 -178.5(5)
